data_7244002
loop_
_publ_author_name
'Ospina-Castro, Mar\'ia L.'
'\'Avila, Edward E.'
'Brice\~no, Alexander'
'Reiber, Andreas'
'Pacheco-Londo\~no, Leonardo C.'
'Galan-Freyle, Nataly J.'

_publ_section_title
;
 Self-assembly and supramolecular isomerism in 1D metal--organometallic
 networks based on transition-metal assemblies from
 1,1&#x2032;-ferrocene-dicarboxylic acid and ancillary nitrogen
 heterocycle ligands
;
_journal_issue 46
_journal_name_full CrystEngComm
_journal_page_first 8198
_journal_page_last 8208
_journal_paper_doi 10.1039/D1CE01204E
_journal_volume 23
_journal_year 2021
_chemical_formula_sum 'C24 H22 Cu Fe N2 O5'
_chemical_formula_weight 537.82
_space_group_crystal_system monoclinic
_space_group_IT_number 14
_space_group_name_Hall '-P 2ybc'
_space_group_name_H-M_alt 'P 1 21/c 1'
_atom_sites_solution_hydrogens mixed
_audit_creation_method SHELXL-2017/1
_audit_update_record
;
2018-03-19 deposited with the CCDC.	2021-11-08 downloaded from the CCDC.
;
_cell_angle_alpha 90
_cell_angle_beta 98.579(4)
_cell_angle_gamma 90
_cell_formula_units_Z 4
_cell_length_a 5.8675(5)
_cell_length_b 20.1101(16)
_cell_length_c 18.3448(15)
_cell_measurement_reflns_used 9916
_cell_measurement_temperature 193(2)
_cell_measurement_theta_max 27.68
_cell_measurement_theta_min 3.24
_cell_volume 2140.4(3)
_computing_cell_refinement 'Bruker SAINT'
_computing_data_collection 'Bruker APEX2'
_computing_data_reduction 'Bruker SAINT'
_computing_molecular_graphics 'Bruker SHELXTL'
_computing_publication_material 'Bruker SHELXTL'
_computing_structure_refinement 'SHELXL-2017/1 (Sheldrick, 2017)'
_computing_structure_solution 'SHELXT (Sheldrick 2015)'
_diffrn_ambient_temperature 193(2)
_diffrn_detector_area_resol_mean 10.4167
_diffrn_measured_fraction_theta_full 0.991
_diffrn_measured_fraction_theta_max 0.993
_diffrn_measurement_device_type 'Bruker kappa APEX-II CCD Quazar'
_diffrn_measurement_method 'phi and omega scans'
_diffrn_radiation_type MoK\a
_diffrn_radiation_wavelength 0.71073
_diffrn_reflns_av_unetI/netI 0.0366
_diffrn_reflns_Laue_measured_fraction_full 0.991
_diffrn_reflns_Laue_measured_fraction_max 0.993
_diffrn_reflns_limit_h_max 7
_diffrn_reflns_limit_h_min -7
_diffrn_reflns_limit_k_max 26
_diffrn_reflns_limit_k_min -26
_diffrn_reflns_limit_l_max 24
_diffrn_reflns_limit_l_min 0
_diffrn_reflns_number 5267
_diffrn_reflns_point_group_measured_fraction_full 0.991
_diffrn_reflns_point_group_measured_fraction_max 0.993
_diffrn_reflns_theta_full 25.242
_diffrn_reflns_theta_max 28.282
_diffrn_reflns_theta_min 5.192
_diffrn_source 'Incoatec microfocus sealed tube'
_exptl_absorpt_coefficient_mu 1.712
_exptl_absorpt_correction_T_max 0.7457
_exptl_absorpt_correction_T_min 0.6782
_exptl_absorpt_correction_type multi-scan
_exptl_absorpt_process_details 'SADABS (Bruker-AXS)'
_exptl_crystal_colour green
_exptl_crystal_density_diffrn 1.669
_exptl_crystal_description plate
_exptl_crystal_F_000 1100
_exptl_crystal_size_max 0.100
_exptl_crystal_size_mid 0.070
_exptl_crystal_size_min 0.040
_refine_diff_density_max 0.403
_refine_diff_density_min -0.490
_refine_diff_density_rms 0.090
_refine_ls_extinction_method none
_refine_ls_goodness_of_fit_ref 1.093
_refine_ls_hydrogen_treatment mixed
_refine_ls_matrix_type full
_refine_ls_number_parameters 307
_refine_ls_number_reflns 5267
_refine_ls_number_restraints 1
_refine_ls_restrained_S_all 1.093
_refine_ls_R_factor_all 0.0519
_refine_ls_R_factor_gt 0.0408
_refine_ls_shift/su_max 0.000
_refine_ls_shift/su_mean 0.000
_refine_ls_structure_factor_coef Fsqd
_refine_ls_weighting_details 'w=1/[\s^2^(Fo^2^)+(0.0310P)^2^+4.7494P] where P=(Fo^2^+2Fc^2^)/3'
_refine_ls_weighting_scheme calc
_refine_ls_wR_factor_gt 0.0959
_refine_ls_wR_factor_ref 0.1002
_reflns_Friedel_coverage 0.000
_reflns_number_gt 4476
_reflns_number_total 5267
_reflns_threshold_expression 'I > 2\s(I)'
_cod_data_source_file d1ce01204e2.cif
_cod_data_source_block cd9411_a_TRM
_cod_original_sg_symbol_H-M 'P 21/c'
_cod_database_code 7244002
_shelx_shelxl_version_number 2017/1
_shelx_space_group_comment
; 
The symmetry employed for this shelxl refinement is uniquely defined 
by the following loop, which should always be used as a source of 
symmetry information in preference to the above space-group names. 
They are only intended as comments. 
;
_shelx_estimated_absorpt_t_min 0.847
_shelx_estimated_absorpt_t_max 0.935

loop_
_space_group_symop_operation_xyz
'x, y, z'
'-x, y+1/2, -z+1/2'
'-x, -y, -z'
'x, -y-1/2, z-1/2'

loop_
_atom_site_label
_atom_site_type_symbol
_atom_site_fract_x
_atom_site_fract_y
_atom_site_fract_z
_atom_site_U_iso_or_equiv
_atom_site_adp_type
_atom_site_occupancy
_atom_site_site_symmetry_order
_atom_site_calc_flag
_atom_site_refinement_flags_posn
_atom_site_refinement_flags_adp
_atom_site_refinement_flags_occupancy
_atom_site_disorder_assembly
_atom_site_disorder_group
Cu1 Cu 0.51302(6) 0.72162(2) 0.35027(2) 0.01639(10) Uani 1 1 d . . . . .
Fe1 Fe 0.62443(7) 0.48853(2) 0.21862(2) 0.01570(11) Uani 1 1 d . . . . .
O1 O 0.2763(4) 0.62075(12) 0.28486(14) 0.0291(5) Uani 1 1 d . . . . .
O2 O 0.6023(4) 0.67083(11) 0.26903(12) 0.0206(4) Uani 1 1 d . . . . .
O3 O 0.3256(4) 0.78545(10) 0.28749(12) 0.0208(5) Uani 1 1 d . . . . .
O4 O 0.6713(4) 0.83176(12) 0.30784(15) 0.0302(6) Uani 1 1 d . . . . .
N1 N 0.7409(4) 0.67689(13) 0.42665(14) 0.0180(5) Uani 1 1 d . . . . .
N2 N 0.3953(5) 0.75491(13) 0.43972(15) 0.0213(5) Uani 1 1 d . . . . .
C1 C 0.4459(5) 0.62606(15) 0.25249(17) 0.0187(6) Uani 1 1 d . . . . .
C2 C 0.9169(5) 0.63788(15) 0.41387(18) 0.0198(6) Uani 1 1 d . . . . .
H2 H 0.937226 0.629314 0.364320 0.024 Uiso 1 1 calc R U . . .
C3 C 1.0697(5) 0.60973(15) 0.47034(18) 0.0208(6) Uani 1 1 d . . . . .
C4 C 1.0406(6) 0.62529(17) 0.54216(18) 0.0268(7) Uani 1 1 d . . . . .
H4 H 1.144747 0.607936 0.582281 0.032 Uiso 1 1 calc R U . . .
C5 C 0.8610(6) 0.66588(17) 0.55573(18) 0.0259(7) Uani 1 1 d . . . . .
H5 H 0.840676 0.676159 0.604891 0.031 Uiso 1 1 calc R U . . .
C6 C 0.7117(5) 0.69127(15) 0.49690(16) 0.0189(6) Uani 1 1 d . . . . .
C7 C 0.5165(5) 0.73497(15) 0.50410(17) 0.0198(6) Uani 1 1 d . . . . .
C8 C 0.4553(6) 0.75526(19) 0.57091(19) 0.0290(7) Uani 1 1 d . . . . .
H8 H 0.541104 0.740677 0.616106 0.035 Uiso 1 1 calc R U . . .
C9 C 0.2675(6) 0.79702(19) 0.5708(2) 0.0293(8) Uani 1 1 d . . . . .
H9 H 0.224737 0.811498 0.616209 0.035 Uiso 1 1 calc R U . . .
C10 C 0.1420(6) 0.81769(17) 0.5048(2) 0.0271(7) Uani 1 1 d . . . . .
C11 C 0.2134(6) 0.79474(17) 0.44026(19) 0.0248(7) Uani 1 1 d . . . . .
H11 H 0.128613 0.808045 0.394380 0.030 Uiso 1 1 calc R U . . .
C12 C 1.2609(6) 0.56444(18) 0.4545(2) 0.0282(7) Uani 1 1 d . . . . .
H12A H 1.210987 0.518051 0.456456 0.042 Uiso 1 1 calc R U . . .
H12B H 1.397576 0.571651 0.491347 0.042 Uiso 1 1 calc R U . . .
H12C H 1.298338 0.574152 0.405263 0.042 Uiso 1 1 calc R U . . .
C13 C -0.0618(7) 0.8633(2) 0.5013(2) 0.0413(10) Uani 1 1 d . . . . .
H13A H -0.008570 0.909533 0.505028 0.062 Uiso 1 1 calc R U . . .
H13B H -0.146487 0.853292 0.542112 0.062 Uiso 1 1 calc R U . . .
H13C H -0.163373 0.856841 0.454321 0.062 Uiso 1 1 calc R U . . .
C14 C 0.4849(5) 0.57920(15) 0.19309(16) 0.0181(6) Uani 1 1 d . . . . .
C15 C 0.6932(6) 0.57218(16) 0.16236(17) 0.0221(6) Uani 1 1 d . . . . .
H15 H 0.826058 0.599575 0.172499 0.027 Uiso 1 1 calc R U . . .
C16 C 0.6655(7) 0.51659(17) 0.11369(18) 0.0292(8) Uani 1 1 d . . . . .
H16 H 0.777232 0.500434 0.085568 0.035 Uiso 1 1 calc R U . . .
C17 C 0.4430(7) 0.48952(18) 0.11439(18) 0.0296(8) Uani 1 1 d . . . . .
H17 H 0.380134 0.452136 0.086754 0.035 Uiso 1 1 calc R U . . .
C18 C 0.3299(6) 0.52769(16) 0.16335(18) 0.0235(7) Uani 1 1 d . . . . .
H18 H 0.178799 0.520377 0.174391 0.028 Uiso 1 1 calc R U . . .
C19 C 0.4655(5) 0.83404(15) 0.28201(16) 0.0184(6) Uani 1 1 d . . . . .
C20 C 0.3598(5) 0.89320(14) 0.24096(17) 0.0176(6) Uani 1 1 d . . . . .
C21 C 0.1329(5) 0.91782(15) 0.24184(18) 0.0206(6) Uani 1 1 d . . . . .
H21 H 0.019099 0.898231 0.266816 0.025 Uiso 1 1 calc R U . . .
C22 C 0.1062(5) 0.97717(16) 0.19859(17) 0.0217(6) Uani 1 1 d . . . . .
H22 H -0.027314 1.004485 0.190572 0.026 Uiso 1 1 calc R U . . .
C23 C 0.3162(5) 0.98817(15) 0.16948(16) 0.0195(6) Uani 1 1 d . . . . .
H23 H 0.345658 1.023671 0.138013 0.023 Uiso 1 1 calc R U . . .
C24 C 0.4733(5) 0.93653(15) 0.19597(16) 0.0187(6) Uani 1 1 d . . . . .
H24 H 0.626326 0.931712 0.185601 0.022 Uiso 1 1 calc R U . . .
O5 O 0.9283(5) 0.73602(16) 0.19190(15) 0.0355(7) Uani 1 1 d D . . . .
H5A H 1.021(8) 0.752(3) 0.216(3) 0.053 Uiso 1 1 d D U . . .
H5B H 0.844(8) 0.718(3) 0.209(3) 0.053 Uiso 1 1 d D U . . .

loop_
_atom_site_aniso_label
_atom_site_aniso_U_11
_atom_site_aniso_U_22
_atom_site_aniso_U_33
_atom_site_aniso_U_23
_atom_site_aniso_U_13
_atom_site_aniso_U_12
Cu1 0.02002(19) 0.01289(17) 0.01581(17) 0.00024(13) 0.00123(13) 0.00275(14)
Fe1 0.0188(2) 0.0115(2) 0.0168(2) -0.00191(16) 0.00267(16) -0.00116(16)
O1 0.0286(13) 0.0254(13) 0.0363(13) -0.0012(10) 0.0145(11) 0.0006(10)
O2 0.0254(11) 0.0161(10) 0.0205(10) -0.0026(8) 0.0046(9) -0.0012(9)
O3 0.0236(11) 0.0124(10) 0.0250(11) 0.0034(8) -0.0013(9) -0.0001(8)
O4 0.0211(12) 0.0204(12) 0.0467(15) 0.0045(11) -0.0027(11) 0.0005(9)
N1 0.0192(12) 0.0158(12) 0.0184(12) -0.0004(10) 0.0012(10) 0.0025(10)
N2 0.0232(13) 0.0189(13) 0.0213(13) -0.0010(10) 0.0023(11) 0.0001(11)
C1 0.0233(15) 0.0132(14) 0.0190(14) 0.0052(11) 0.0015(12) 0.0035(11)
C2 0.0209(15) 0.0176(15) 0.0210(15) 0.0006(11) 0.0032(12) 0.0006(12)
C3 0.0193(14) 0.0150(14) 0.0271(16) 0.0017(12) -0.0001(12) 0.0012(11)
C4 0.0309(18) 0.0251(17) 0.0218(16) 0.0051(13) -0.0047(13) 0.0044(14)
C5 0.0324(18) 0.0278(17) 0.0165(14) 0.0000(13) 0.0001(13) 0.0051(14)
C6 0.0210(15) 0.0165(14) 0.0187(14) -0.0018(11) 0.0015(12) 0.0002(11)
C7 0.0212(15) 0.0179(15) 0.0198(14) -0.0034(11) 0.0017(12) -0.0017(12)
C8 0.0295(18) 0.0339(19) 0.0224(16) -0.0055(14) 0.0003(14) -0.0011(15)
C9 0.0298(18) 0.0339(19) 0.0261(17) -0.0123(14) 0.0100(14) -0.0025(15)
C10 0.0249(16) 0.0237(17) 0.0334(18) -0.0070(14) 0.0065(14) 0.0017(13)
C11 0.0253(16) 0.0249(17) 0.0249(16) -0.0012(13) 0.0062(13) 0.0044(13)
C12 0.0255(17) 0.0255(17) 0.0319(18) 0.0021(14) -0.0013(14) 0.0093(14)
C13 0.035(2) 0.042(2) 0.048(2) -0.0126(19) 0.0110(18) 0.0150(18)
C14 0.0240(15) 0.0123(13) 0.0170(13) 0.0033(11) -0.0002(11) 0.0011(11)
C15 0.0326(17) 0.0153(14) 0.0197(14) 0.0016(12) 0.0081(13) -0.0038(13)
C16 0.047(2) 0.0224(17) 0.0192(15) -0.0025(13) 0.0098(15) -0.0029(15)
C17 0.044(2) 0.0225(17) 0.0186(15) -0.0031(13) -0.0079(14) -0.0042(15)
C18 0.0248(16) 0.0201(16) 0.0230(15) 0.0008(12) -0.0050(13) -0.0009(12)
C19 0.0215(15) 0.0155(14) 0.0181(14) -0.0027(11) 0.0027(11) 0.0021(11)
C20 0.0206(14) 0.0110(13) 0.0211(14) -0.0015(11) 0.0021(12) -0.0020(11)
C21 0.0180(14) 0.0161(14) 0.0276(16) 0.0039(12) 0.0028(12) -0.0022(11)
C22 0.0214(15) 0.0173(15) 0.0246(15) 0.0035(12) -0.0024(12) 0.0002(12)
C23 0.0268(16) 0.0166(14) 0.0146(13) 0.0030(11) 0.0015(12) -0.0048(12)
C24 0.0197(14) 0.0168(14) 0.0197(14) -0.0038(11) 0.0031(11) -0.0024(11)
O5 0.0340(15) 0.0481(18) 0.0239(13) 0.0041(12) 0.0023(11) -0.0143(13)

loop_
_atom_type_symbol
_atom_type_description
_atom_type_scat_dispersion_real
_atom_type_scat_dispersion_imag
_atom_type_scat_source
C C 0.0033 0.0016 'International Tables Vol C Tables 4.2.6.8 and 6.1.1.4'
H H 0.0000 0.0000 'International Tables Vol C Tables 4.2.6.8 and 6.1.1.4'
N N 0.0061 0.0033 'International Tables Vol C Tables 4.2.6.8 and 6.1.1.4'
O O 0.0106 0.0060 'International Tables Vol C Tables 4.2.6.8 and 6.1.1.4'
Fe Fe 0.3463 0.8444 'International Tables Vol C Tables 4.2.6.8 and 6.1.1.4'
Cu Cu 0.3201 1.2651 'International Tables Vol C Tables 4.2.6.8 and 6.1.1.4'

loop_
_geom_angle_atom_site_label_1
_geom_angle_atom_site_label_2
_geom_angle_atom_site_label_3
_geom_angle
_geom_angle_site_symmetry_1
_geom_angle_site_symmetry_3
_geom_angle_publ_flag
O2 Cu1 O3 94.93(10) . . ?
O2 Cu1 N2 167.62(10) . . ?
O3 Cu1 N2 91.78(10) . . ?
O2 Cu1 N1 94.15(10) . . ?
O3 Cu1 N1 165.57(10) . . ?
N2 Cu1 N1 81.46(11) . . ?
C14 Fe1 C18 41.38(12) . . ?
C14 Fe1 C23 103.86(12) . 2_645 ?
C18 Fe1 C23 120.79(13) . 2_645 ?
C14 Fe1 C22 121.06(12) . 2_645 ?
C18 Fe1 C22 157.81(13) . 2_645 ?
C23 Fe1 C22 41.23(13) 2_645 2_645 ?
C14 Fe1 C24 119.34(12) . 2_645 ?
C18 Fe1 C24 105.51(13) . 2_645 ?
C23 Fe1 C24 41.03(12) 2_645 2_645 ?
C22 Fe1 C24 69.18(13) 2_645 2_645 ?
C14 Fe1 C15 41.05(13) . . ?
C18 Fe1 C15 69.26(14) . . ?
C23 Fe1 C15 119.75(13) 2_645 . ?
C22 Fe1 C15 106.22(13) 2_645 . ?
C24 Fe1 C15 155.55(13) 2_645 . ?
C14 Fe1 C17 68.83(13) . . ?
C18 Fe1 C17 40.79(14) . . ?
C23 Fe1 C17 158.79(15) 2_645 . ?
C22 Fe1 C17 159.54(15) 2_645 . ?
C24 Fe1 C17 123.88(14) 2_645 . ?
C15 Fe1 C17 68.56(14) . . ?
C14 Fe1 C20 156.86(13) . 2_645 ?
C18 Fe1 C20 122.18(13) . 2_645 ?
C23 Fe1 C20 68.88(12) 2_645 2_645 ?
C22 Fe1 C20 68.73(12) 2_645 2_645 ?
C24 Fe1 C20 40.97(12) 2_645 2_645 ?
C15 Fe1 C20 161.61(13) . 2_645 ?
C17 Fe1 C20 109.63(13) . 2_645 ?
C14 Fe1 C16 68.64(13) . . ?
C18 Fe1 C16 68.60(15) . . ?
C23 Fe1 C16 157.22(14) 2_645 . ?
C22 Fe1 C16 122.93(15) 2_645 . ?
C24 Fe1 C16 161.44(13) 2_645 . ?
C15 Fe1 C16 40.68(13) . . ?
C17 Fe1 C16 40.42(15) . . ?
C20 Fe1 C16 126.14(13) 2_645 . ?
C14 Fe1 C21 159.20(12) . 2_645 ?
C18 Fe1 C21 159.11(13) . 2_645 ?
C23 Fe1 C21 68.72(13) 2_645 2_645 ?
C22 Fe1 C21 40.77(12) 2_645 2_645 ?
C24 Fe1 C21 68.57(13) 2_645 2_645 ?
C15 Fe1 C21 124.47(13) . 2_645 ?
C17 Fe1 C21 124.78(14) . 2_645 ?
C20 Fe1 C21 40.41(12) 2_645 2_645 ?
C16 Fe1 C21 110.31(14) . 2_645 ?
C1 O2 Cu1 106.49(19) . . ?
C19 O3 Cu1 103.60(18) . . ?
C2 N1 C6 119.9(3) . . ?
C2 N1 Cu1 126.2(2) . . ?
C6 N1 Cu1 113.8(2) . . ?
C11 N2 C7 119.4(3) . . ?
C11 N2 Cu1 125.7(2) . . ?
C7 N2 Cu1 114.9(2) . . ?
O1 C1 O2 122.9(3) . . ?
O1 C1 C14 121.4(3) . . ?
O2 C1 C14 115.7(3) . . ?
N1 C2 C3 122.4(3) . . ?
N1 C2 H2 118.8 . . ?
C3 C2 H2 118.8 . . ?
C2 C3 C4 117.4(3) . . ?
C2 C3 C12 121.3(3) . . ?
C4 C3 C12 121.3(3) . . ?
C5 C4 C3 120.5(3) . . ?
C5 C4 H4 119.7 . . ?
C3 C4 H4 119.7 . . ?
C6 C5 C4 119.2(3) . . ?
C6 C5 H5 120.4 . . ?
C4 C5 H5 120.4 . . ?
N1 C6 C5 120.5(3) . . ?
N1 C6 C7 115.1(3) . . ?
C5 C6 C7 124.3(3) . . ?
N2 C7 C8 121.0(3) . . ?
N2 C7 C6 114.7(3) . . ?
C8 C7 C6 124.4(3) . . ?
C9 C8 C7 119.2(3) . . ?
C9 C8 H8 120.4 . . ?
C7 C8 H8 120.4 . . ?
C10 C9 C8 120.1(3) . . ?
C10 C9 H9 119.9 . . ?
C8 C9 H9 119.9 . . ?
C9 C10 C11 117.2(3) . . ?
C9 C10 C13 122.5(3) . . ?
C11 C10 C13 120.3(3) . . ?
N2 C11 C10 123.2(3) . . ?
N2 C11 H11 118.4 . . ?
C10 C11 H11 118.4 . . ?
C3 C12 H12A 109.5 . . ?
C3 C12 H12B 109.5 . . ?
H12A C12 H12B 109.5 . . ?
C3 C12 H12C 109.5 . . ?
H12A C12 H12C 109.5 . . ?
H12B C12 H12C 109.5 . . ?
C10 C13 H13A 109.5 . . ?
C10 C13 H13B 109.5 . . ?
H13A C13 H13B 109.5 . . ?
C10 C13 H13C 109.5 . . ?
H13A C13 H13C 109.5 . . ?
H13B C13 H13C 109.5 . . ?
C15 C14 C18 108.1(3) . . ?
C15 C14 C1 126.0(3) . . ?
C18 C14 C1 125.5(3) . . ?
C15 C14 Fe1 70.23(17) . . ?
C18 C14 Fe1 69.41(17) . . ?
C1 C14 Fe1 120.2(2) . . ?
C16 C15 C14 107.5(3) . . ?
C16 C15 Fe1 70.01(19) . . ?
C14 C15 Fe1 68.72(17) . . ?
C16 C15 H15 126.2 . . ?
C14 C15 H15 126.2 . . ?
Fe1 C15 H15 126.6 . . ?
C17 C16 C15 108.4(3) . . ?
C17 C16 Fe1 69.44(19) . . ?
C15 C16 Fe1 69.31(18) . . ?
C17 C16 H16 125.8 . . ?
C15 C16 H16 125.8 . . ?
Fe1 C16 H16 127.0 . . ?
C16 C17 C18 108.4(3) . . ?
C16 C17 Fe1 70.14(19) . . ?
C18 C17 Fe1 68.95(18) . . ?
C16 C17 H17 125.8 . . ?
C18 C17 H17 125.8 . . ?
Fe1 C17 H17 126.7 . . ?
C17 C18 C14 107.6(3) . . ?
C17 C18 Fe1 70.27(19) . . ?
C14 C18 Fe1 69.21(17) . . ?
C17 C18 H18 126.2 . . ?
C14 C18 H18 126.2 . . ?
Fe1 C18 H18 125.9 . . ?
O4 C19 O3 122.8(3) . . ?
O4 C19 C20 122.3(3) . . ?
O3 C19 C20 114.9(3) . . ?
C21 C20 C24 108.2(3) . . ?
C21 C20 C19 126.2(3) . . ?
C24 C20 C19 125.6(3) . . ?
C21 C20 Fe1 70.29(17) . 2_655 ?
C24 C20 Fe1 68.90(17) . 2_655 ?
C19 C20 Fe1 124.7(2) . 2_655 ?
C20 C21 C22 108.1(3) . . ?
C20 C21 Fe1 69.30(17) . 2_655 ?
C22 C21 Fe1 68.46(17) . 2_655 ?
C20 C21 H21 126.0 . . ?
C22 C21 H21 126.0 . . ?
Fe1 C21 H21 127.8 2_655 . ?
C21 C22 C23 107.9(3) . . ?
C21 C22 Fe1 70.77(17) . 2_655 ?
C23 C22 Fe1 69.21(17) . 2_655 ?
C21 C22 H22 126.1 . . ?
C23 C22 H22 126.1 . . ?
Fe1 C22 H22 125.5 2_655 . ?
C24 C23 C22 108.0(3) . . ?
C24 C23 Fe1 69.70(17) . 2_655 ?
C22 C23 Fe1 69.56(17) . 2_655 ?
C24 C23 H23 126.0 . . ?
C22 C23 H23 126.0 . . ?
Fe1 C23 H23 126.3 2_655 . ?
C23 C24 C20 107.9(3) . . ?
C23 C24 Fe1 69.27(17) . 2_655 ?
C20 C24 Fe1 70.13(17) . 2_655 ?
C23 C24 H24 126.1 . . ?
C20 C24 H24 126.1 . . ?
Fe1 C24 H24 126.1 2_655 . ?
H5A O5 H5B 116(6) . . ?

loop_
_geom_bond_atom_site_label_1
_geom_bond_atom_site_label_2
_geom_bond_distance
_geom_bond_site_symmetry_2
_geom_bond_publ_flag
Cu1 O2 1.942(2) . ?
Cu1 O3 1.951(2) . ?
Cu1 N2 1.989(3) . ?
Cu1 N1 2.000(2) . ?
Fe1 C14 2.025(3) . ?
Fe1 C18 2.028(3) . ?
Fe1 C23 2.030(3) 2_645 ?
Fe1 C22 2.035(3) 2_645 ?
Fe1 C24 2.036(3) 2_645 ?
Fe1 C15 2.045(3) . ?
Fe1 C17 2.045(3) . ?
Fe1 C20 2.053(3) 2_645 ?
Fe1 C16 2.054(3) . ?
Fe1 C21 2.066(3) 2_645 ?
O1 C1 1.237(4) . ?
O2 C1 1.289(4) . ?
O3 C19 1.290(4) . ?
O4 C19 1.230(4) . ?
N1 C2 1.345(4) . ?
N1 C6 1.356(4) . ?
N2 C11 1.336(4) . ?
N2 C7 1.346(4) . ?
C1 C14 1.484(4) . ?
C2 C3 1.386(4) . ?
C2 H2 0.9500 . ?
C3 C4 1.389(5) . ?
C3 C12 1.506(4) . ?
C4 C5 1.384(5) . ?
C4 H4 0.9500 . ?
C5 C6 1.383(4) . ?
C5 H5 0.9500 . ?
C6 C7 1.465(4) . ?
C7 C8 1.389(5) . ?
C8 C9 1.385(5) . ?
C8 H8 0.9500 . ?
C9 C10 1.385(5) . ?
C9 H9 0.9500 . ?
C10 C11 1.392(5) . ?
C10 C13 1.501(5) . ?
C11 H11 0.9500 . ?
C12 H12A 0.9800 . ?
C12 H12B 0.9800 . ?
C12 H12C 0.9800 . ?
C13 H13A 0.9800 . ?
C13 H13B 0.9800 . ?
C13 H13C 0.9800 . ?
C14 C15 1.427(5) . ?
C14 C18 1.432(4) . ?
C15 C16 1.425(5) . ?
C15 H15 0.9500 . ?
C16 C17 1.416(5) . ?
C16 H16 0.9500 . ?
C17 C18 1.419(5) . ?
C17 H17 0.9500 . ?
C18 H18 0.9500 . ?
C19 C20 1.493(4) . ?
C20 C21 1.422(4) . ?
C20 C24 1.431(4) . ?
C21 C22 1.429(4) . ?
C21 H21 0.9500 . ?
C22 C23 1.431(5) . ?
C22 H22 0.9500 . ?
C23 C24 1.425(4) . ?
C23 H23 0.9500 . ?
C24 H24 0.9500 . ?
O5 H5A 0.73(3) . ?
O5 H5B 0.73(3) . ?

loop_
_geom_hbond_atom_site_label_D
_geom_hbond_atom_site_label_H
_geom_hbond_atom_site_label_A
_geom_hbond_distance_DH
_geom_hbond_distance_HA
_geom_hbond_distance_DA
_geom_hbond_angle_DHA
_geom_hbond_site_symmetry_A
_geom_hbond_publ_flag
O5 H5A O3 0.73(3) 2.16(3) 2.877(3) 171(6) 1_655 yes
O5 H5B O2 0.73(3) 2.14(3) 2.861(4) 175(6) . yes
